data_7212616
loop_
_publ_author_name
'Inglis, Ross'
'Katsenis, Athanassios D.'
'Collins, Anna'
'White, Fraser'
'Milios, Constantinos J.'
'Papaefstathiou, Giannis S.'
'Brechin, Euan K.'

_publ_section_title
;
 Assembling molecular triangles into discrete and infinite architectures
;
_journal_issue 7
_journal_name_full CrystEngComm
_journal_page_first 2064
_journal_paper_doi 10.1039/c002761h
_journal_volume 12
_journal_year 2010
_chemical_formula_moiety 'C96 H94 Mn6 N10 O20'
_chemical_formula_sum 'C96 H94 Mn6 N10 O20'
_chemical_formula_weight 2037.43
_space_group_IT_number 14
_symmetry_cell_setting monoclinic
_symmetry_space_group_name_Hall '-P 2yn'
_symmetry_space_group_name_H-M 'P 1 21/n 1'
_atom_sites_solution_hydrogens geom
_atom_sites_solution_primary direct
_audit_creation_date 08-07-17
_audit_creation_method CRYSTALS_ver_12.85
_cell_angle_alpha 90
_cell_angle_beta 104.358(2)
_cell_angle_gamma 90
_cell_formula_units_Z 2
_cell_length_a 13.4841(4)
_cell_length_b 18.4592(5)
_cell_length_c 19.6489(6)
_cell_measurement_reflns_used 8667
_cell_measurement_temperature 150
_cell_measurement_theta_max 30
_cell_measurement_theta_min 2
_cell_volume 4738.0(2)
_computing_cell_refinement 'SAINT (Siemens ,1995)'
_computing_data_collection 'SMART (Siemens, 1993)'
_computing_data_reduction 'SAINT (Siemens ,1995)'
_computing_molecular_graphics 'CAMERON (Watkin et al., 1996)'
_computing_publication_material 'CRYSTALS (Betteridge et al., 2003)'
_computing_structure_refinement 'CRYSTALS (Betteridge et al., 2003)'
_computing_structure_solution 'SIR92 (Altomare et al., 1994)'
_diffrn_ambient_temperature 150
_diffrn_measured_fraction_theta_full 0.998
_diffrn_measured_fraction_theta_max 0.926
_diffrn_measurement_device 'Bruker SMART'
_diffrn_measurement_device_type Area
_diffrn_measurement_method '\f & \w scans'
_diffrn_radiation_monochromator graphite
_diffrn_radiation_type 'Mo K\a'
_diffrn_radiation_wavelength 0.71073
_diffrn_reflns_av_R_equivalents 0.059
_diffrn_reflns_limit_h_max 18
_diffrn_reflns_limit_h_min -18
_diffrn_reflns_limit_k_max 25
_diffrn_reflns_limit_k_min -24
_diffrn_reflns_limit_l_max 27
_diffrn_reflns_limit_l_min -26
_diffrn_reflns_number 70341
_diffrn_reflns_theta_full 28.217
_diffrn_reflns_theta_max 30.018
_diffrn_reflns_theta_min 1.537
_diffrn_standards_number 0
_exptl_absorpt_coefficient_mu 0.850
_exptl_absorpt_correction_T_max 0.84
_exptl_absorpt_correction_T_min 0.69
_exptl_absorpt_correction_type multi-scan
_exptl_absorpt_process_details 'SADABS (Siemens, 1996)'
_exptl_crystal_colour black
_exptl_crystal_density_diffrn 1.428
_exptl_crystal_density_method 'not measured'
_exptl_crystal_description block
_exptl_crystal_F_000 2100
_exptl_crystal_recrystallization_method
;

;
_exptl_crystal_size_max 0.24
_exptl_crystal_size_mid 0.23
_exptl_crystal_size_min 0.20
_refine_diff_density_max 1.88
_refine_diff_density_min -0.98
_refine_ls_extinction_method None
_refine_ls_goodness_of_fit_ref 0.9928
_refine_ls_hydrogen_treatment constr
_refine_ls_matrix_type full
_refine_ls_number_parameters 583
_refine_ls_number_reflns 10756
_refine_ls_number_restraints 54
_refine_ls_R_factor_all 0.1119
_refine_ls_R_factor_gt 0.0717
_refine_ls_shift/su_max 0.002588
_refine_ls_structure_factor_coef Fsqd
_refine_ls_weighting_details
;
Method= Modified Sheldrick
w=1/[\s^2^(F^2^) + ( 0.06P)^2^ + 0.00P]
,where P=(max(Fo^2^,0) + 2Fc^2^)/3
;
_refine_ls_weighting_scheme calc
_refine_ls_wR_factor_all 0.1737
_refine_ls_wR_factor_gt 0.1528
_refine_ls_wR_factor_ref 0.1737
_reflns_limit_h_max 18
_reflns_limit_h_min -18
_reflns_limit_k_max 25
_reflns_limit_k_min 0
_reflns_limit_l_max 27
_reflns_limit_l_min 0
_reflns_number_gt 7818
_reflns_number_total 12809
_reflns_threshold_expression I>2.0\s(I)
_oxford_diffrn_Wilson_B_factor 1.80
_oxford_diffrn_Wilson_scale 31.96
_oxford_refine_ls_r_factor_ref 0.1119
_oxford_refine_ls_scale 0.21926(16)
_oxford_reflns_number_all 10756
_oxford_reflns_threshold_expression_ref I>-10.0\s(I)
_oxford_structure_analysis_title 'eb7139 in P2(1)/n'
_cod_data_source_file c002761h.txt
_cod_data_source_block EB8139
_cod_depositor_comments
;
The following automatic conversions were performed:

'_symmetry_cell_setting' value 'Monoclinic' changed to 'monoclinic'
according to /home/saulius/struct/CIF-dictionaries/cif_core.dic
dictionary named 'cif_core.dic' version 2.4.2 from 2011-04-26.

Automatic conversion script
Id: cif_fix_values 1891 2012-01-12 08:04:46Z andrius 
;
_cod_original_sg_symbol_H-M 'P 1 21/n 1 '
_cod_database_code 7212616

loop_
_symmetry_equiv_pos_as_xyz
x,y,z
-x,-y,-z
-x+1/2,y+1/2,-z+1/2
x+1/2,-y+1/2,z+1/2

loop_
_atom_site_label
_atom_site_type_symbol
_atom_site_fract_x
_atom_site_fract_y
_atom_site_fract_z
_atom_site_U_iso_or_equiv
_atom_site_occupancy
_atom_site_adp_type
_atom_site_refinement_flags_posn
_atom_site_refinement_flags_adp
_atom_site_disorder_assembly
_atom_site_disorder_group
Mn1 Mn 0.55564(5) 0.20127(3) 0.86523(3) 0.0238 1.0000 Uani . . . .
Mn2 Mn 0.63569(6) 0.27940(4) 0.73965(3) 0.0277 1.0000 Uani . . . .
Mn3 Mn 0.71706(5) 0.33436(3) 0.89616(3) 0.0257 1.0000 Uani . . . .
O2 O 0.6504(2) 0.26020(15) 0.83448(14) 0.0237 1.0000 Uani . . . .
O4 O 0.7913(3) 0.36275(19) 0.83000(17) 0.0383 1.0000 Uani . . . .
O7 O 0.5191(3) 0.21716(17) 0.71496(16) 0.0369 1.0000 Uani . . . .
O12 O 0.4598(2) 0.14180(17) 0.89247(16) 0.0322 1.0000 Uani . . . .
O17 O 0.5549(3) 0.37960(16) 0.72851(16) 0.0346 1.0000 Uani . . . .
O19 O 0.5841(3) 0.41036(16) 0.84203(17) 0.0369 1.0000 Uani . . . .
O26 O 0.6536(3) 0.2649(2) 0.65006(18) 0.0489 1.0000 Uani . . . .
O31 O 0.7762(3) 0.40758(17) 0.95736(17) 0.0394 1.0000 Uani . . . .
O36 O 0.6026(2) 0.23706(16) 0.95929(15) 0.0294 1.0000 Uani . . . .
O49 O 0.4456(2) 0.30008(17) 0.84784(17) 0.0348 1.0000 Uani . . . .
N1 N 0.4997(3) 0.17231(19) 0.76573(19) 0.0293 1.0000 Uani . . . .
N2 N 0.7659(3) 0.3342(2) 0.7632(2) 0.0337 1.0000 Uani . . . .
N3 N 0.6339(3) 0.30824(19) 0.96279(19) 0.0278 1.0000 Uani . . . .
N4 N 0.8381(3) 0.2519(2) 0.9489(2) 0.0389 1.0000 Uani . . . .
N5 N 0.6664(3) 0.1040(2) 0.8827(2) 0.0344 1.0000 Uani . . . .
C1 C 0.4254(3) 0.0795(2) 0.8621(3) 0.0297 1.0000 Uani . . . .
C2 C 0.4021(4) 0.0243(3) 0.9046(3) 0.0420 1.0000 Uani . . . .
C3 C 0.3623(4) -0.0407(3) 0.8757(3) 0.0504 1.0000 Uani . . . .
C4 C 0.3429(4) -0.0529(3) 0.8051(3) 0.0469 1.0000 Uani . . . .
C5 C 0.3639(4) 0.0003(3) 0.7618(3) 0.0408 1.0000 Uani . . . .
C6 C 0.4073(3) 0.0672(2) 0.7885(3) 0.0310 1.0000 Uani . . . .
C7 C 0.4348(4) 0.1197(2) 0.7407(2) 0.0289 1.0000 Uani . . . .
C8 C 0.3925(4) 0.1132(3) 0.6621(3) 0.0454 1.0000 Uani . . . .
C9 C 0.4702(5) 0.0806(3) 0.6255(3) 0.0551 1.0000 Uani . . . .
C10 C 0.7261(5) 0.2854(3) 0.6193(3) 0.0471 1.0000 Uani . U . .
C11 C 0.7142(6) 0.2620(3) 0.5494(3) 0.0612 1.0000 Uani . U . .
C12 C 0.7829(6) 0.2848(4) 0.5124(4) 0.0697 1.0000 Uani . U . .
C13 C 0.8629(6) 0.3276(4) 0.5412(4) 0.0726 1.0000 Uani . U . .
C14 C 0.8778(5) 0.3493(3) 0.6106(4) 0.0615 1.0000 Uani . U . .
C15 C 0.8095(5) 0.3292(3) 0.6517(3) 0.0458 1.0000 Uani . U . .
C16 C 0.8274(4) 0.3536(3) 0.7242(3) 0.0368 1.0000 Uani . . . .
C17 C 0.9173(4) 0.4012(3) 0.7575(3) 0.0464 1.0000 Uani . . . .
C18 C 1.0061(5) 0.3563(4) 0.8003(4) 0.0674 1.0000 Uani . . . .
C19 C 0.7269(4) 0.4483(2) 0.9936(2) 0.0381 1.0000 Uani . . . .
C20 C 0.7599(5) 0.5206(3) 1.0067(3) 0.0548 1.0000 Uani . . . .
C21 C 0.7151(7) 0.5657(3) 1.0456(4) 0.0774 1.0000 Uani . . . .
C22 C 0.6363(6) 0.5419(4) 1.0720(4) 0.0816 1.0000 Uani . . . .
C23 C 0.6035(5) 0.4711(3) 1.0618(3) 0.0570 1.0000 Uani . . . .
C24 C 0.6469(4) 0.4231(3) 1.0213(3) 0.0383 1.0000 Uani . . . .
C25 C 0.6098(4) 0.3479(2) 1.0109(2) 0.0319 1.0000 Uani . . . .
C26 C 0.5450(4) 0.3145(3) 1.0551(3) 0.0455 1.0000 Uani . . . .
C27 C 0.6126(6) 0.2740(4) 1.1180(3) 0.0630 1.0000 Uani . . . .
C28 C 0.5541(4) 0.4241(2) 0.7769(3) 0.0316 1.0000 Uani . . . .
C29 C 0.5183(5) 0.4995(3) 0.7577(3) 0.0487 1.0000 Uani . U . .
C30 C 0.5687(6) 0.5579(3) 0.7969(4) 0.0660 1.0000 Uani . U . .
C31 C 0.5364(7) 0.6281(4) 0.7773(4) 0.0842 1.0000 Uani . U . .
C32 C 0.4510(8) 0.6382(4) 0.7221(5) 0.0937 1.0000 Uani . U . .
C33 C 0.3978(7) 0.5806(4) 0.6846(4) 0.0881 1.0000 Uani . U . .
C34 C 0.4358(5) 0.5113(4) 0.7007(3) 0.0632 1.0000 Uani . U . .
C35 C 0.3571(4) 0.3093(3) 0.7900(3) 0.0428 1.0000 Uani . . . .
C36 C 0.2710(4) 0.2673(3) 0.8035(3) 0.0483 1.0000 Uani . . . .
C101 C 0.8788(10) 0.2420(7) 1.0105(7) 0.043(3) 0.5000 Uiso . . 1 1
C102 C 0.9509(9) 0.1862(6) 1.0387(6) 0.043(3) 0.5000 Uiso . . 1 1
C103 C 0.9871(8) 0.1432(5) 0.9899(6) 0.031(2) 0.5000 Uiso . . 1 1
C104 C 0.9475(8) 0.1559(6) 0.9212(6) 0.037(3) 0.5000 Uiso . . 1 1
C105 C 0.8775(10) 0.2082(7) 0.9002(7) 0.032(3) 0.5000 Uiso . . 1 1
C106 C 1.0632(8) 0.0843(6) 1.0128(6) 0.039(2) 0.5000 Uiso . . 1 1
C107 C 0.8915(7) -0.0629(5) 0.9242(5) 0.033(2) 0.5000 Uiso . . 1 1
C108 C 0.8132(7) -0.0069(5) 0.9089(6) 0.0256(19) 0.5000 Uiso . . 1 1
C109 C 0.7692(11) 0.0214(8) 0.9601(8) 0.048(4) 0.5000 Uiso . . 1 1
C110 C 0.6895(12) 0.0755(8) 0.9422(8) 0.043(4) 0.5000 Uiso . . 1 1
C111 C 0.7071(12) 0.0728(8) 0.8293(8) 0.034(4) 0.5000 Uiso . . 1 1
C112 C 0.7775(8) 0.0203(5) 0.8413(6) 0.030(2) 0.5000 Uiso . . 1 1
C201 C 0.8547(9) 0.2382(6) 1.0237(6) 0.033(3) 0.5000 Uiso . . 1 2
C202 C 0.9216(8) 0.1902(6) 1.0594(6) 0.037(2) 0.5000 Uiso . . 1 2
C203 C 0.9745(8) 0.1477(5) 1.0213(6) 0.032(2) 0.5000 Uiso . . 1 2
C204 C 0.9543(9) 0.1591(6) 0.9500(7) 0.036(2) 0.5000 Uiso . . 1 2
C205 C 0.8835(12) 0.2135(8) 0.9190(8) 0.044(4) 0.5000 Uiso . . 1 2
C206 C 1.0486(8) 0.0949(5) 1.0595(5) 0.036(2) 0.5000 Uiso . . 1 2
C207 C 0.8894(8) -0.0586(5) 0.9697(5) 0.033(2) 0.5000 Uiso . . 1 2
C208 C 0.8136(7) -0.0038(5) 0.9390(6) 0.027(2) 0.5000 Uiso . . 1 2
C209 C 0.7646(9) 0.0325(6) 0.9808(7) 0.038(3) 0.5000 Uiso . . 1 2
C210 C 0.7020(12) 0.0868(9) 0.9547(8) 0.043(4) 0.5000 Uiso . . 1 2
C211 C 0.7104(14) 0.0689(10) 0.8454(9) 0.049(5) 0.5000 Uiso . . 1 2
C212 C 0.7867(9) 0.0130(6) 0.8692(7) 0.036(2) 0.5000 Uiso . . 1 2
H21 H 0.4139 0.0319 0.9528 0.0510 1.0000 Uiso R . . .
H31 H 0.3478 -0.0766 0.9046 0.0630 1.0000 Uiso R . . .
H41 H 0.3159 -0.0970 0.7864 0.0557 1.0000 Uiso R . . .
H51 H 0.3496 -0.0076 0.7138 0.0468 1.0000 Uiso R . . .
H82 H 0.3756 0.1621 0.6434 0.0508 1.0000 Uiso R . . .
H81 H 0.3300 0.0845 0.6523 0.0508 1.0000 Uiso R . . .
H91 H 0.4405 0.0803 0.5757 0.0799 1.0000 Uiso R . . .
H92 H 0.5324 0.1089 0.6360 0.0798 1.0000 Uiso R . . .
H93 H 0.4857 0.0313 0.6419 0.0800 1.0000 Uiso R . . .
H111 H 0.6608 0.2313 0.5287 0.0761 1.0000 Uiso R . . .
H121 H 0.7731 0.2703 0.4651 0.0881 1.0000 Uiso R . . .
H131 H 0.9082 0.3417 0.5145 0.0960 1.0000 Uiso R . . .
H141 H 0.9344 0.3780 0.6316 0.0811 1.0000 Uiso R . . .
H171 H 0.8976 0.4362 0.7876 0.0569 1.0000 Uiso R . . .
H172 H 0.9395 0.4260 0.7208 0.0570 1.0000 Uiso R . . .
H182 H 1.0596 0.3877 0.8255 0.1019 1.0000 Uiso R . . .
H181 H 0.9818 0.3275 0.8333 0.1019 1.0000 Uiso R . . .
H183 H 1.0316 0.3250 0.7694 0.1021 1.0000 Uiso R . . .
H201 H 0.8123 0.5373 0.9888 0.0620 1.0000 Uiso R . . .
H211 H 0.7383 0.6129 1.0540 0.0859 1.0000 Uiso R . . .
H221 H 0.6051 0.5729 1.0971 0.0940 1.0000 Uiso R . . .
H231 H 0.5524 0.4550 1.0809 0.0669 1.0000 Uiso R . . .
H262 H 0.5071 0.3515 1.0717 0.0551 1.0000 Uiso R . . .
H261 H 0.4961 0.2813 1.0265 0.0547 1.0000 Uiso R . . .
H271 H 0.5721 0.2543 1.1475 0.0959 1.0000 Uiso R . . .
H273 H 0.6628 0.3067 1.1451 0.0961 1.0000 Uiso R . . .
H272 H 0.6479 0.2351 1.1008 0.0958 1.0000 Uiso R . . .
H301 H 0.6244 0.5506 0.8360 0.0808 1.0000 Uiso R . . .
H311 H 0.5720 0.6672 0.8013 0.1029 1.0000 Uiso R . . .
H321 H 0.4284 0.6858 0.7087 0.1121 1.0000 Uiso R . . .
H331 H 0.3377 0.5875 0.6489 0.1050 1.0000 Uiso R . . .
H341 H 0.4064 0.4719 0.6732 0.0776 1.0000 Uiso R . . .
H351 H 0.3390 0.3601 0.7853 0.0487 1.0000 Uiso R . . .
H352 H 0.3715 0.2913 0.7464 0.0489 1.0000 Uiso R . . .
H361 H 0.2131 0.2704 0.7629 0.0688 1.0000 Uiso R . . .
H362 H 0.2537 0.2866 0.8439 0.0690 1.0000 Uiso R . . .
H363 H 0.2909 0.2185 0.8124 0.0687 1.0000 Uiso R . . .
H1021 H 0.9733 0.1787 1.0872 0.0510 0.5000 Uiso R . 1 1
H1041 H 0.9696 0.1291 0.8881 0.0440 0.5000 Uiso R . 1 1
H1051 H 0.8532 0.2162 0.8527 0.0388 0.5000 Uiso R . 1 1
H1061 H 1.0817 0.0595 0.9766 0.0471 0.5000 Uiso R . 1 1
H1071 H 0.9102 -0.0847 0.8866 0.0399 0.5000 Uiso R . 1 1
H1091 H 0.7915 0.0059 1.0062 0.0563 0.5000 Uiso R . 1 1
H1101 H 0.6544 0.0894 0.9749 0.0479 0.5000 Uiso R . 1 1
H1111 H 0.6827 0.0893 0.7835 0.0419 0.5000 Uiso R . 1 1
H1121 H 0.8030 0.0022 0.8048 0.0360 0.5000 Uiso R . 1 1
H2011 H 0.8163 0.2639 1.0483 0.0389 0.5000 Uiso R . 1 2
H2021 H 0.9335 0.1854 1.1077 0.0441 0.5000 Uiso R . 1 2
H2041 H 0.9870 0.1322 0.9222 0.0431 0.5000 Uiso R . 1 2
H2061 H 1.0518 0.0868 1.1065 0.0430 0.5000 Uiso R . 1 2
H2071 H 0.8943 -0.0699 1.0167 0.0400 0.5000 Uiso R . 1 2
H2091 H 0.7740 0.0196 1.0279 0.0470 0.5000 Uiso R . 1 2
H2101 H 0.6811 0.1168 0.9864 0.0541 0.5000 Uiso R . 1 2
H2111 H 0.6935 0.0795 0.7977 0.0568 0.5000 Uiso R . 1 2
H2121 H 0.8166 -0.0105 0.8375 0.0422 0.5000 Uiso R . 1 2
H1011 H 0.8604 0.2730 1.0423 0.0500 0.5000 Uiso R . 1 1
H2051 H 0.8716 0.2193 0.8710 0.0518 0.5000 Uiso R . 1 2

loop_
_atom_site_aniso_label
_atom_site_aniso_U_11
_atom_site_aniso_U_22
_atom_site_aniso_U_33
_atom_site_aniso_U_23
_atom_site_aniso_U_13
_atom_site_aniso_U_12
Mn1 0.0294(4) 0.0185(3) 0.0230(3) 0.0006(2) 0.0059(3) 0.0011(3)
Mn2 0.0381(4) 0.0229(3) 0.0235(3) 0.0009(3) 0.0102(3) 0.0015(3)
Mn3 0.0286(3) 0.0217(3) 0.0260(3) -0.0017(3) 0.0054(3) 0.0009(3)
O2 0.0272(16) 0.0202(14) 0.0240(15) -0.0005(11) 0.0070(12) 0.0003(12)
O4 0.0378(19) 0.0417(19) 0.0369(19) -0.0033(15) 0.0123(15) -0.0114(16)
O7 0.052(2) 0.0316(17) 0.0243(16) 0.0036(13) 0.0045(15) -0.0099(16)
O12 0.0359(18) 0.0300(16) 0.0316(17) -0.0016(13) 0.0102(14) -0.0040(14)
O17 0.048(2) 0.0241(16) 0.0302(17) 0.0050(13) 0.0070(15) 0.0040(15)
O19 0.052(2) 0.0227(15) 0.0346(18) 0.0012(13) 0.0076(16) 0.0095(15)
O26 0.061(3) 0.060(2) 0.0308(19) -0.0084(17) 0.0208(18) -0.006(2)
O31 0.048(2) 0.0319(18) 0.0372(19) -0.0121(15) 0.0092(16) -0.0111(16)
O36 0.0397(18) 0.0240(15) 0.0249(15) -0.0009(12) 0.0085(13) -0.0034(14)
O49 0.0292(17) 0.0338(17) 0.0392(19) 0.0008(14) 0.0041(14) 0.0072(14)
N1 0.045(2) 0.0196(17) 0.0277(19) 0.0063(14) 0.0167(17) 0.0083(16)
N2 0.043(2) 0.0275(19) 0.031(2) 0.0007(16) 0.0107(18) 0.0112(18)
N3 0.0285(19) 0.0214(17) 0.0299(19) 0.0042(15) 0.0002(16) 0.0028(15)
N4 0.032(2) 0.032(2) 0.045(2) -0.0026(19) -0.0053(19) 0.0054(18)
N5 0.034(2) 0.0253(19) 0.044(2) 0.0003(17) 0.0097(18) 0.0041(17)
C1 0.024(2) 0.025(2) 0.042(3) 0.0011(19) 0.009(2) -0.0001(18)
C2 0.047(3) 0.037(3) 0.046(3) 0.007(2) 0.017(3) -0.001(2)
C3 0.059(4) 0.031(3) 0.069(4) 0.009(3) 0.029(3) -0.009(3)
C4 0.048(3) 0.028(3) 0.067(4) -0.006(2) 0.018(3) -0.011(2)
C5 0.036(3) 0.033(3) 0.052(3) -0.007(2) 0.008(2) -0.005(2)
C6 0.026(2) 0.024(2) 0.040(3) -0.0009(19) 0.003(2) 0.0009(18)
C7 0.033(2) 0.021(2) 0.031(2) -0.0015(17) 0.0045(19) 0.0036(18)
C8 0.056(3) 0.036(3) 0.038(3) 0.001(2) 0.000(3) -0.007(3)
C9 0.072(4) 0.059(4) 0.032(3) -0.008(3) 0.009(3) -0.010(3)
C10 0.071(4) 0.039(3) 0.039(3) 0.011(2) 0.028(3) 0.020(3)
C11 0.098(4) 0.051(3) 0.044(3) 0.002(2) 0.036(3) 0.018(3)
C12 0.111(5) 0.061(4) 0.052(4) 0.005(3) 0.048(4) 0.031(4)
C13 0.106(5) 0.059(4) 0.077(4) 0.020(3) 0.070(4) 0.019(4)
C14 0.079(4) 0.048(3) 0.075(4) 0.020(3) 0.052(3) 0.018(3)
C15 0.063(3) 0.033(2) 0.054(3) 0.016(2) 0.038(3) 0.021(3)
C16 0.040(3) 0.029(2) 0.046(3) 0.009(2) 0.019(2) 0.012(2)
C17 0.036(3) 0.042(3) 0.067(4) 0.016(3) 0.024(3) 0.003(2)
C18 0.047(4) 0.067(4) 0.091(5) 0.033(4) 0.023(4) 0.008(3)
C19 0.052(3) 0.022(2) 0.031(2) -0.0053(19) -0.008(2) 0.008(2)
C20 0.074(4) 0.031(3) 0.052(4) -0.004(2) 0.003(3) -0.003(3)
C21 0.093(6) 0.033(3) 0.089(5) -0.024(3) -0.010(5) 0.009(4)
C22 0.078(5) 0.063(4) 0.095(6) -0.049(4) 0.002(4) 0.024(4)
C23 0.055(4) 0.056(4) 0.057(4) -0.024(3) 0.010(3) 0.013(3)
C24 0.041(3) 0.035(3) 0.033(3) -0.010(2) -0.003(2) 0.012(2)
C25 0.033(3) 0.033(2) 0.024(2) -0.0025(18) -0.0039(19) 0.011(2)
C26 0.052(3) 0.054(3) 0.035(3) -0.008(2) 0.019(2) 0.000(3)
C27 0.090(5) 0.064(4) 0.039(3) 0.008(3) 0.022(3) -0.007(4)
C28 0.030(2) 0.029(2) 0.037(3) 0.0087(19) 0.012(2) 0.0055(19)
C29 0.074(4) 0.035(3) 0.049(3) 0.015(2) 0.036(3) 0.021(3)
C30 0.105(5) 0.034(3) 0.071(4) 0.002(3) 0.044(4) 0.008(3)
C31 0.137(6) 0.039(3) 0.088(5) -0.004(3) 0.048(5) 0.014(4)
C32 0.141(7) 0.054(4) 0.094(6) 0.024(4) 0.043(5) 0.048(5)
C33 0.116(5) 0.066(4) 0.087(5) 0.034(4) 0.034(4) 0.047(4)
C34 0.073(4) 0.056(3) 0.068(4) 0.026(3) 0.033(3) 0.028(3)
C35 0.040(3) 0.043(3) 0.043(3) 0.004(2) 0.003(2) 0.011(2)
C36 0.037(3) 0.047(3) 0.057(4) 0.004(3) 0.005(3) 0.007(3)

loop_
_atom_type_symbol
_atom_type_scat_dispersion_real
_atom_type_scat_dispersion_imag
_atom_type_scat_Cromer_Mann_a1
_atom_type_scat_Cromer_Mann_b1
_atom_type_scat_Cromer_Mann_a2
_atom_type_scat_Cromer_Mann_b2
_atom_type_scat_Cromer_Mann_a3
_atom_type_scat_Cromer_Mann_b3
_atom_type_scat_Cromer_Mann_a4
_atom_type_scat_Cromer_Mann_b4
_atom_type_scat_Cromer_Mann_c
_atom_type_scat_source
C 0.0033 0.0016 2.3100 20.8439 1.0200 10.2075 1.5886 0.5687 0.8650 51.6512 0.2156 'International Tables Vol C 4.2.6.8 and 6.1.1.4'
H 0.0000 0.0000 0.4930 10.5109 0.3229 26.1257 0.1402 3.1424 0.0408 57.7998 0.0030 'International Tables Vol C 4.2.6.8 and 6.1.1.4'
N 0.0061 0.0033 12.2126 0.0057 3.1322 9.8933 2.0125 28.9975 1.1663 0.5826 -11.5290 'International Tables Vol C 4.2.6.8 and 6.1.1.4'
O 0.0106 0.0060 3.0485 13.2771 2.2868 5.7011 1.5463 0.3239 0.8670 32.9089 0.2508 'International Tables Vol C 4.2.6.8 and 6.1.1.4'
Mn 0.3368 0.7283 11.2819 5.3409 7.3573 0.3432 3.0193 17.8674 2.2441 83.7543 1.0896 'International Tables Vol C 4.2.6.8 and 6.1.1.4'

loop_
_geom_angle_atom_site_label_1
_geom_angle_site_symmetry_1
_geom_angle_atom_site_label_2
_geom_angle_atom_site_label_3
_geom_angle_site_symmetry_3
_geom_angle
_geom_angle_publ_flag
Mn2 . Mn1 Mn3 . 58.25(2) yes
Mn2 . Mn1 O2 . 29.13(9) yes
Mn3 . Mn1 O2 . 31.36(8) yes
Mn2 . Mn1 O12 . 148.91(10) yes
Mn3 . Mn1 O12 . 150.54(10) yes
O2 . Mn1 O12 . 178.00(13) yes
Mn2 . Mn1 O36 . 118.97(9) yes
Mn3 . Mn1 O36 . 60.75(9) yes
O2 . Mn1 O36 . 91.25(13) yes
O12 . Mn1 O36 . 90.75(13) yes
Mn2 . Mn1 O49 . 82.00(8) yes
Mn3 . Mn1 O49 . 78.87(8) yes
O2 . Mn1 O49 . 87.63(12) yes
O12 . Mn1 O49 . 92.38(13) yes
O36 . Mn1 O49 . 85.28(12) yes
Mn2 . Mn1 N1 . 59.40(11) yes
Mn3 . Mn1 N1 . 117.54(11) yes
O2 . Mn1 N1 . 87.82(14) yes
O12 . Mn1 N1 . 90.18(15) yes
O36 . Mn1 N1 . 174.87(14) yes
Mn2 . Mn1 N5 . 97.64(11) yes
Mn3 . Mn1 N5 . 100.52(10) yes
O2 . Mn1 N5 . 91.81(13) yes
O12 . Mn1 N5 . 88.18(14) yes
O36 . Mn1 N5 . 94.47(14) yes
O49 . Mn1 N1 . 89.64(13) yes
O49 . Mn1 N5 . 179.38(13) yes
N1 . Mn1 N5 . 90.60(15) yes
Mn1 . Mn2 Mn3 . 60.47(2) yes
Mn1 . Mn2 O2 . 29.63(9) yes
Mn3 . Mn2 O2 . 33.06(9) yes
Mn1 . Mn2 O7 . 61.36(9) yes
Mn3 . Mn2 O7 . 120.32(10) yes
O2 . Mn2 O7 . 90.93(13) yes
Mn1 . Mn2 O17 . 101.81(9) yes
Mn3 . Mn2 O17 . 82.34(9) yes
O2 . Mn2 O17 . 101.14(12) yes
O7 . Mn2 O17 . 97.39(14) yes
Mn1 . Mn2 O26 . 143.02(13) yes
Mn3 . Mn2 O26 . 150.83(13) yes
O2 . Mn2 O26 . 156.55(16) yes
O7 . Mn2 O26 . 87.97(16) yes
O17 . Mn2 O26 . 102.24(15) yes
Mn1 . Mn2 N2 . 119.29(11) yes
Mn3 . Mn2 N2 . 62.28(11) yes
O2 . Mn2 N2 . 89.71(14) yes
O7 . Mn2 N2 . 173.38(15) yes
O17 . Mn2 N2 . 88.95(14) yes
O26 . Mn2 N2 . 88.82(17) yes
Mn2 . Mn3 Mn1 . 61.28(2) yes
Mn2 . Mn3 O2 . 32.24(8) yes
Mn1 . Mn3 O2 . 31.13(9) yes
Mn2 . Mn3 O4 . 62.50(10) yes
Mn1 . Mn3 O4 . 121.62(10) yes
O2 . Mn3 O4 . 90.49(13) yes
Mn2 . Mn3 O19 . 72.88(8) yes
Mn1 . Mn3 O19 . 88.03(9) yes
O2 . Mn3 O19 . 87.33(12) yes
O4 . Mn3 O19 . 89.87(14) yes
Mn2 . Mn3 O31 . 148.66(11) yes
Mn1 . Mn3 O31 . 146.76(11) yes
O2 . Mn3 O31 . 177.28(15) yes
O4 . Mn3 O31 . 91.59(15) yes
O19 . Mn3 O31 . 90.91(14) yes
Mn2 . Mn3 N3 . 116.55(11) yes
Mn1 . Mn3 N3 . 58.37(11) yes
O2 . Mn3 N3 . 89.44(14) yes
O4 . Mn3 N3 . 177.04(15) yes
O19 . Mn3 N3 . 87.17(13) yes
Mn2 . Mn3 N4 . 105.28(11) yes
Mn1 . Mn3 N4 . 87.19(11) yes
O2 . Mn3 N4 . 88.92(13) yes
O4 . Mn3 N4 . 93.19(16) yes
O19 . Mn3 N4 . 175.18(14) yes
O31 . Mn3 N3 . 88.40(15) yes
O31 . Mn3 N4 . 92.72(15) yes
N3 . Mn3 N4 . 89.77(15) yes
Mn3 . O2 Mn1 . 117.51(14) yes
Mn3 . O2 Mn2 . 114.70(14) yes
Mn1 . O2 Mn2 . 121.24(15) yes
Mn3 . O4 N2 . 119.8(3) yes
Mn2 . O7 N1 . 118.2(3) yes
Mn1 . O12 C1 . 124.7(3) yes
Mn2 . O17 C28 . 126.1(3) yes
Mn3 . O19 C28 . 126.9(3) yes
Mn2 . O26 C10 . 132.5(4) yes
Mn3 . O31 C19 . 124.8(3) yes
Mn1 . O36 N3 . 113.6(2) yes
Mn1 . O49 C35 . 125.7(3) yes
O7 . N1 Mn1 . 117.3(3) yes
O7 . N1 C7 . 113.7(4) yes
Mn1 . N1 C7 . 128.4(3) yes
O4 . N2 Mn2 . 114.6(3) yes
O4 . N2 C16 . 114.1(4) yes
Mn2 . N2 C16 . 131.0(4) yes
O36 . N3 Mn3 . 114.6(3) yes
O36 . N3 C25 . 116.5(4) yes
Mn3 . N3 C25 . 128.9(3) yes
Mn3 . N4 C101 . 130.5(7) yes
Mn3 . N4 C105 . 114.2(6) yes
C101 . N4 C105 . 115.1(9) yes
Mn3 . N4 C201 . 119.2(5) yes
Mn3 . N4 C205 . 125.0(8) yes
C201 . N4 C205 . 115.4(9) yes
Mn1 . N5 C110 . 117.9(8) yes
Mn1 . N5 C111 . 124.1(7) yes
C110 . N5 C111 . 118.0(10) yes
Mn1 . N5 C210 . 111.7(7) yes
Mn1 . N5 C211 . 135.2(8) yes
C210 . N5 C211 . 112.5(11) yes
O12 . C1 C2 . 117.8(4) yes
O12 . C1 C6 . 123.3(4) yes
C2 . C1 C6 . 118.9(4) yes
C1 . C2 C3 . 120.6(5) yes
C1 . C2 H21 . 119.3 no
C3 . C2 H21 . 120.1 no
C2 . C3 C4 . 121.3(5) yes
C2 . C3 H31 . 119.3 no
C4 . C3 H31 . 119.4 no
C3 . C4 C5 . 119.7(5) yes
C3 . C4 H41 . 120.2 no
C5 . C4 H41 . 120.1 no
C4 . C5 C6 . 121.7(5) yes
C4 . C5 H51 . 119.6 no
C6 . C5 H51 . 118.7 no
C1 . C6 C5 . 117.9(4) yes
C1 . C6 C7 . 122.7(4) yes
C5 . C6 C7 . 119.3(4) yes
C6 . C7 N1 . 120.0(4) yes
C6 . C7 C8 . 120.8(4) yes
N1 . C7 C8 . 119.2(4) yes
C7 . C8 C9 . 112.4(4) yes
C7 . C8 H82 . 107.6 no
C9 . C8 H82 . 107.9 no
C7 . C8 H81 . 109.6 no
C9 . C8 H81 . 110.7 no
H82 . C8 H81 . 108.5 no
C8 . C9 H91 . 108.7 no
C8 . C9 H92 . 110.3 no
H91 . C9 H92 . 110.0 no
C8 . C9 H93 . 109.2 no
H91 . C9 H93 . 109.4 no
H92 . C9 H93 . 109.3 no
O26 . C10 C11 . 116.0(6) yes
O26 . C10 C15 . 123.8(5) yes
C11 . C10 C15 . 120.2(5) yes
C10 . C11 C12 . 119.4(7) yes
C10 . C11 H111 . 120.2 no
C12 . C11 H111 . 120.4 no
C11 . C12 C13 . 122.2(6) yes
C11 . C12 H121 . 119.0 no
C13 . C12 H121 . 118.8 no
C12 . C13 C14 . 119.2(6) yes
C12 . C13 H131 . 119.7 no
C14 . C13 H131 . 121.1 no
C13 . C14 C15 . 121.9(7) yes
C13 . C14 H141 . 119.9 no
C15 . C14 H141 . 118.2 no
C14 . C15 C10 . 117.0(6) yes
C14 . C15 C16 . 120.2(6) yes
C10 . C15 C16 . 122.8(5) yes
C15 . C16 N2 . 120.8(5) yes
C15 . C16 C17 . 121.6(5) yes
N2 . C16 C17 . 117.6(5) yes
C16 . C17 C18 . 111.1(5) yes
C16 . C17 H171 . 110.2 no
C18 . C17 H171 . 109.0 no
C16 . C17 H172 . 108.6 no
C18 . C17 H172 . 108.9 no
H171 . C17 H172 . 109.0 no
C17 . C18 H182 . 110.0 no
C17 . C18 H181 . 108.7 no
H182 . C18 H181 . 109.1 no
C17 . C18 H183 . 109.4 no
H182 . C18 H183 . 110.2 no
H181 . C18 H183 . 109.4 no
O31 . C19 C20 . 117.3(5) yes
O31 . C19 C24 . 123.9(4) yes
C20 . C19 C24 . 118.7(5) yes
C19 . C20 C21 . 121.1(7) yes
C19 . C20 H201 . 119.2 no
C21 . C20 H201 . 119.8 no
C20 . C21 C22 . 120.6(6) yes
C20 . C21 H211 . 119.7 no
C22 . C21 H211 . 119.7 no
C21 . C22 C23 . 120.2(6) yes
C21 . C22 H221 . 120.3 no
C23 . C22 H221 . 119.6 no
C22 . C23 C24 . 120.9(7) yes
C22 . C23 H231 . 119.8 no
C24 . C23 H231 . 119.2 no
C23 . C24 C19 . 118.5(5) yes
C23 . C24 C25 . 119.8(5) yes
C19 . C24 C25 . 121.7(4) yes
C24 . C25 N3 . 119.7(4) yes
C24 . C25 C26 . 122.0(4) yes
N3 . C25 C26 . 118.3(4) yes
C25 . C26 C27 . 110.4(5) yes
C25 . C26 H262 . 109.9 no
C27 . C26 H262 . 109.5 no
C25 . C26 H261 . 109.3 no
C27 . C26 H261 . 109.9 no
H262 . C26 H261 . 107.7 no
C26 . C27 H271 . 110.9 no
C26 . C27 H273 . 109.6 no
H271 . C27 H273 . 109.3 no
C26 . C27 H272 . 109.0 no
H271 . C27 H272 . 109.4 no
H273 . C27 H272 . 108.6 no
O19 . C28 O17 . 124.9(4) yes
O19 . C28 C29 . 116.4(4) yes
O17 . C28 C29 . 118.7(4) yes
C28 . C29 C30 . 119.8(6) yes
C28 . C29 C34 . 119.7(6) yes
C30 . C29 C34 . 120.5(6) yes
C29 . C30 C31 . 119.3(7) yes
C29 . C30 H301 . 121.3 no
C31 . C30 H301 . 119.4 no
C30 . C31 C32 . 119.0(8) yes
C30 . C31 H311 . 119.7 no
C32 . C31 H311 . 121.3 no
C31 . C32 C33 . 122.2(7) yes
C31 . C32 H321 . 119.4 no
C33 . C32 H321 . 118.4 no
C32 . C33 C34 . 118.3(8) yes
C32 . C33 H331 . 121.9 no
C34 . C33 H331 . 119.9 no
C29 . C34 C33 . 120.4(7) yes
C29 . C34 H341 . 119.1 no
C33 . C34 H341 . 120.5 no
O49 . C35 C36 . 109.4(4) yes
O49 . C35 H351 . 109.2 no
C36 . C35 H351 . 109.6 no
O49 . C35 H352 . 110.1 no
C36 . C35 H352 . 108.3 no
H351 . C35 H352 . 110.1 no
C35 . C36 H361 . 109.2 no
C35 . C36 H362 . 108.6 no
H361 . C36 H362 . 110.6 no
C35 . C36 H363 . 109.5 no
H361 . C36 H363 . 110.2 no
H362 . C36 H363 . 108.7 no
N4 . C101 C102 . 126.3(12) yes
N4 . C101 H1011 . 116.8 no
C102 . C101 H1011 . 117.0 no
C101 . C102 C103 . 117.1(11) yes
C101 . C102 H1021 . 121.2 no
C103 . C102 H1021 . 121.7 no
C102 . C103 C104 . 117.5(10) yes
C102 . C103 C106 . 122.2(10) yes
C104 . C103 C106 . 120.3(10) yes
C103 . C104 C105 . 120.6(12) yes
C103 . C104 H1041 . 119.7 no
C105 . C104 H1041 . 119.7 no
N4 . C105 C104 . 122.9(12) yes
N4 . C105 H1051 . 118.8 no
C104 . C105 H1051 . 118.3 no
C103 . C106 C107 2_757 129.5(11) yes
C103 . C106 H1061 . 115.2 no
C107 2_757 C106 H1061 . 115.3 no
C106 2_757 C107 C108 . 123.9(10) yes
C106 2_757 C107 H1071 . 118.1 no
C108 . C107 H1071 . 118.0 no
C107 . C108 C109 . 122.5(12) yes
C107 . C108 C112 . 121.0(9) yes
C109 . C108 C112 . 116.5(10) yes
C108 . C109 C110 . 120.6(13) yes
C108 . C109 H1091 . 119.8 no
C110 . C109 H1091 . 119.6 no
C109 . C110 N5 . 121.1(14) yes
C109 . C110 H1101 . 120.0 no
N5 . C110 H1101 . 118.9 no
N5 . C111 C112 . 123.4(13) yes
N5 . C111 H1111 . 118.2 no
C112 . C111 H1111 . 118.3 no
C108 . C112 C111 . 119.6(11) yes
C108 . C112 H1121 . 120.0 no
C111 . C112 H1121 . 120.4 no
N4 . C201 C202 . 124.3(10) yes
N4 . C201 H2011 . 118.3 no
C202 . C201 H2011 . 117.4 no
C201 . C202 C203 . 117.3(11) yes
C201 . C202 H2021 . 121.7 no
C203 . C202 H2021 . 120.9 no
C202 . C203 C204 . 117.6(10) yes
C202 . C203 C206 . 118.2(9) yes
C204 . C203 C206 . 124.2(11) yes
C203 . C204 C205 . 119.2(11) yes
C203 . C204 H2041 . 121.0 no
C205 . C204 H2041 . 119.7 no
C204 . C205 N4 . 126.1(13) yes
C204 . C205 H2051 . 116.7 no
N4 . C205 H2051 . 117.3 no
C203 . C206 C207 2_757 123.0(10) yes
C203 . C206 H2061 . 118.5 no
C207 2_757 C206 H2061 . 118.6 no
C206 2_757 C207 C208 . 129.2(10) yes
C206 2_757 C207 H2071 . 115.0 no
C208 . C207 H2071 . 115.8 no
C207 . C208 C209 . 119.3(10) yes
C207 . C208 C212 . 123.9(11) yes
C209 . C208 C212 . 116.8(10) yes
C208 . C209 C210 . 119.9(13) yes
C208 . C209 H2091 . 120.7 no
C210 . C209 H2091 . 119.4 no
N5 . C210 C209 . 125.5(14) yes
N5 . C210 H2101 . 117.0 no
C209 . C210 H2101 . 117.5 no
N5 . C211 C212 . 126.1(14) yes
N5 . C211 H2111 . 117.0 no
C212 . C211 H2111 . 116.9 no
C211 . C212 C208 . 118.4(11) yes
C211 . C212 H2121 . 120.4 no
C208 . C212 H2121 . 121.1 no

loop_
_geom_bond_atom_site_label_1
_geom_bond_atom_site_label_2
_geom_bond_site_symmetry_2
_geom_bond_distance
_geom_bond_publ_flag
Mn1 Mn2 . 3.2641(9) yes
Mn1 Mn3 . 3.2383(9) yes
Mn1 O2 . 1.887(3) yes
Mn1 O12 . 1.872(3) yes
Mn1 O36 . 1.917(3) yes
Mn1 O49 . 2.323(3) yes
Mn1 N1 . 1.986(4) yes
Mn1 N5 . 2.307(4) yes
Mn2 Mn3 . 3.1649(9) yes
Mn2 O2 . 1.858(3) yes
Mn2 O7 . 1.910(3) yes
Mn2 O17 . 2.130(3) yes
Mn2 O26 . 1.855(3) yes
Mn2 N2 . 1.979(4) yes
Mn3 O2 . 1.900(3) yes
Mn3 O4 . 1.900(3) yes
Mn3 O19 . 2.317(3) yes
Mn3 O31 . 1.853(3) yes
Mn3 N3 . 1.983(4) yes
Mn3 N4 . 2.283(4) yes
O4 N2 . 1.376(5) yes
O7 N1 . 1.371(4) yes
O12 C1 . 1.326(5) yes
O17 C28 . 1.258(5) yes
O19 C28 . 1.268(5) yes
O26 C10 . 1.325(6) yes
O31 C19 . 1.323(6) yes
O36 N3 . 1.376(4) yes
O49 C35 . 1.439(6) yes
N1 C7 . 1.317(6) yes
N2 C16 . 1.311(6) yes
N3 C25 . 1.299(6) yes
N4 C101 . 1.213(13) yes
N4 C105 . 1.449(14) yes
N4 C201 . 1.454(12) yes
N4 C205 . 1.183(15) yes
N5 C110 . 1.249(16) yes
N5 C111 . 1.420(16) yes
N5 C210 . 1.413(16) yes
N5 C211 . 1.233(18) yes
C1 C2 . 1.403(6) yes
C1 C6 . 1.423(6) yes
C2 C3 . 1.378(7) yes
C2 H21 . 0.930 no
C3 C4 . 1.365(8) yes
C3 H31 . 0.924 no
C4 C5 . 1.375(7) yes
C4 H41 . 0.929 no
C5 C6 . 1.411(6) yes
C5 H51 . 0.925 no
C6 C7 . 1.461(6) yes
C7 C8 . 1.511(6) yes
C8 C9 . 1.533(8) yes
C8 H82 . 0.981 no
C8 H81 . 0.973 no
C9 H91 . 0.961 no
C9 H92 . 0.966 no
C9 H93 . 0.971 no
C10 C11 . 1.410(7) yes
C10 C15 . 1.404(8) yes
C11 C12 . 1.378(9) yes
C11 H111 . 0.928 no
C12 C13 . 1.344(10) yes
C12 H121 . 0.945 no
C13 C14 . 1.388(9) yes
C13 H131 . 0.935 no
C14 C15 . 1.416(7) yes
C14 H141 . 0.936 no
C15 C16 . 1.457(7) yes
C16 C17 . 1.508(7) yes
C17 C18 . 1.526(7) yes
C17 H171 . 0.958 no
C17 H172 . 0.963 no
C18 H182 . 0.962 no
C18 H181 . 0.955 no
C18 H183 . 0.962 no
C19 C20 . 1.409(7) yes
C19 C24 . 1.403(7) yes
C20 C21 . 1.368(9) yes
C20 H201 . 0.918 no
C21 C22 . 1.365(10) yes
C21 H211 . 0.926 no
C22 C23 . 1.378(9) yes
C22 H221 . 0.923 no
C23 C24 . 1.412(7) yes
C23 H231 . 0.913 no
C24 C25 . 1.473(7) yes
C25 C26 . 1.509(7) yes
C26 C27 . 1.536(8) yes
C26 H262 . 0.956 no
C26 H261 . 0.972 no
C27 H271 . 0.962 no
C27 H273 . 0.963 no
C27 H272 . 0.968 no
C28 C29 . 1.491(6) yes
C29 C30 . 1.400(9) yes
C29 C34 . 1.386(8) yes
C30 C31 . 1.392(9) yes
C30 H301 . 0.942 no
C31 C32 . 1.384(11) yes
C31 H311 . 0.929 no
C32 C33 . 1.388(11) yes
C32 H321 . 0.945 no
C33 C34 . 1.385(8) yes
C33 H331 . 0.941 no
C34 H341 . 0.933 no
C35 C36 . 1.474(7) yes
C35 H351 . 0.969 no
C35 H352 . 0.983 no
C36 H361 . 0.969 no
C36 H362 . 0.951 no
C36 H363 . 0.943 no
C101 C102 . 1.429(17) yes
C101 H1011 . 0.925 no
C102 C103 . 1.421(15) yes
C102 H1021 . 0.937 no
C103 C104 . 1.345(15) yes
C103 C106 . 1.485(14) yes
C104 C105 . 1.341(17) yes
C104 H1041 . 0.924 no
C105 H1051 . 0.921 no
C106 C107 2_757 1.300(14) yes
C106 H1061 . 0.930 no
C107 C108 . 1.454(13) yes
C107 H1071 . 0.928 no
C108 C109 . 1.390(16) yes
C108 C112 . 1.391(14) yes
C109 C110 . 1.45(2) yes
C109 H1091 . 0.927 no
C110 H1101 . 0.924 no
C111 C112 . 1.336(18) yes
C111 H1111 . 0.929 no
C112 H1121 . 0.931 no
C201 C202 . 1.333(15) yes
C201 H2011 . 0.921 no
C202 C203 . 1.397(15) yes
C202 H2021 . 0.926 no
C203 C204 . 1.375(15) yes
C203 C206 . 1.463(13) yes
C204 C205 . 1.416(19) yes
C204 H2041 . 0.926 no
C205 H2051 . 0.923 no
C206 C207 2_757 1.310(13) yes
C206 H2061 . 0.926 no
C207 C208 . 1.458(13) yes
C207 H2071 . 0.932 no
C208 C209 . 1.352(16) yes
C208 C212 . 1.363(15) yes
C209 C210 . 1.329(19) yes
C209 H2091 . 0.934 no
C210 H2101 . 0.928 no
C211 C212 . 1.45(2) yes
C211 H2111 . 0.929 no
C212 H2121 . 0.929 no
